data_7705062
loop_
_publ_author_name
'Guo, Shu'
'Powderly, Kelly M.'
'Cava, R. J.'

_publ_section_title
;
 Synthesis, structure, and magnetism of BCC KIrO<sub>3</sub>.
;
_journal_issue 34
_journal_name_full 'Dalton transactions (Cambridge, England : 2003)'
_journal_page_first 12018
_journal_page_last 12024
_journal_paper_doi 10.1039/d0dt01836h
_journal_volume 49
_journal_year 2020
_chemical_formula_moiety '0.08(Ir12 K12 O36)'
_chemical_formula_sum 'Ir K O3'
_chemical_formula_weight 279.30
_space_group_crystal_system cubic
_space_group_IT_number 204
_space_group_name_Hall '-I 2 2 3'
_space_group_name_H-M_alt 'I m -3'
_atom_sites_solution_hydrogens None
_atom_sites_solution_primary iterative
_atom_sites_solution_secondary difmap
_audit_creation_date 2020-07-26
_audit_creation_method
;
Olex2 1.2
(compiled 2018.05.29 svn.r3508 for OlexSys, GUI svn.r5506)
;
_audit_update_record
;
2020-07-26 deposited with the CCDC.	2020-08-06 downloaded from the CCDC.
;
_cell_angle_alpha 90.00
_cell_angle_beta 90.00
_cell_angle_gamma 90.00
_cell_formula_units_Z 12
_cell_length_a 9.4465(3)
_cell_length_b 9.4465(3)
_cell_length_c 9.4465(3)
_cell_measurement_reflns_used 5558
_cell_measurement_temperature 100
_cell_measurement_theta_max 33.03
_cell_measurement_theta_min 3.05
_cell_volume 842.97(5)
_computing_cell_refinement 'Bruker SAINT'
_computing_data_collection 'Bruker APEX3'
_computing_data_reduction 'Bruker SAINT'
_computing_molecular_graphics 'Olex2 (Dolomanov et al., 2009)'
_computing_publication_material 'Olex2 (Dolomanov et al., 2009)'
_computing_structure_refinement 'XL (Sheldrick, 2008)'
_computing_structure_solution 'olex2.solve (Bourhis et al., 2015)'
_diffrn_ambient_temperature 100
_diffrn_detector_area_resol_mean 7.9
_diffrn_detector_type 'CCD area detector'
_diffrn_measured_fraction_theta_full 1.000
_diffrn_measured_fraction_theta_max 1.000
_diffrn_measurement_device 'three-circle diffractometer'
_diffrn_measurement_device_type 'Bruker APEX 3'
_diffrn_measurement_method '\f and \w scans'
_diffrn_radiation_monochromator graphite
_diffrn_radiation_type MoK\a
_diffrn_radiation_wavelength 0.71073
_diffrn_reflns_av_R_equivalents 0.0235
_diffrn_reflns_av_unetI/netI 0.0070
_diffrn_reflns_limit_h_max 13
_diffrn_reflns_limit_h_min -14
_diffrn_reflns_limit_k_max 14
_diffrn_reflns_limit_k_min -10
_diffrn_reflns_limit_l_max 14
_diffrn_reflns_limit_l_min -14
_diffrn_reflns_number 7174
_diffrn_reflns_theta_full 33.03
_diffrn_reflns_theta_max 33.03
_diffrn_reflns_theta_min 3.05
_diffrn_source 'fine-focus sealed tube'
_diffrn_standards_number 0
_exptl_absorpt_coefficient_mu 48.753
_exptl_absorpt_correction_T_max 0.7465
_exptl_absorpt_correction_T_min 0.6258
_exptl_absorpt_correction_type multi-scan
_exptl_absorpt_process_details
'SADABS-2016/2 (Bruker,2016/2) was used for absorption correction. wR2(int) was 0.0486 before and 0.0269 after correction. The Ratio of minimum to maximum transmission is 0.8383. The \l/2 correction factor is Not present.'
_exptl_crystal_colour black
_exptl_crystal_colour_primary black
_exptl_crystal_density_diffrn 6.602
_exptl_crystal_density_method 'not measured'
_exptl_crystal_description block
_exptl_crystal_F_000 1440
_exptl_crystal_preparation 'Magnetic properties'
_exptl_crystal_size_max 0.028
_exptl_crystal_size_mid 0.024
_exptl_crystal_size_min 0.02
_refine_diff_density_max 2.297
_refine_diff_density_min -1.073
_refine_diff_density_rms 0.214
_refine_ls_extinction_method none
_refine_ls_goodness_of_fit_ref 1.293
_refine_ls_hydrogen_treatment undef
_refine_ls_matrix_type full
_refine_ls_number_parameters 21
_refine_ls_number_reflns 315
_refine_ls_number_restraints 0
_refine_ls_restrained_S_all 1.293
_refine_ls_R_factor_all 0.0132
_refine_ls_R_factor_gt 0.0125
_refine_ls_shift/su_max 0.000
_refine_ls_shift/su_mean 0.000
_refine_ls_structure_factor_coef Fsqd
_refine_ls_weighting_details 'calc w=1/[\s^2^(Fo^2^)+(0.0104P)^2^+10.5160P] where P=(Fo^2^+2Fc^2^)/3'
_refine_ls_weighting_scheme calc
_refine_ls_wR_factor_gt 0.0296
_refine_ls_wR_factor_ref 0.0297
_reflns_number_gt 308
_reflns_number_total 315
_reflns_threshold_expression >2sigma(I)
_cod_data_source_file d0dt01836h1.cif
_cod_data_source_block mo_2020_jy113_100k_0m
_cod_depositor_comments 'Adding full bibliography for 7705062.cif.'
_cod_original_cell_volume 842.97(4)
_cod_database_code 7705062
_olex2_refinement_description
;
1. Others
 Sof(K2)=0.25*(1-FVAR(2))
 Sof(K1)=0.25*FVAR(2)
;
_olex2_submission_special_instructions 'No special instructions were received'

loop_
_space_group_symop_id
_space_group_symop_operation_xyz
1 'x, y, z'
2 'z, x, y'
3 'y, z, x'
4 '-y, -z, x'
5 'z, -x, -y'
6 '-y, z, -x'
7 '-z, -x, y'
8 '-z, x, -y'
9 'y, -z, -x'
10 '-x, -y, z'
11 'x, -y, -z'
12 '-x, y, -z'
13 'x+1/2, y+1/2, z+1/2'
14 'z+1/2, x+1/2, y+1/2'
15 'y+1/2, z+1/2, x+1/2'
16 '-y+1/2, -z+1/2, x+1/2'
17 'z+1/2, -x+1/2, -y+1/2'
18 '-y+1/2, z+1/2, -x+1/2'
19 '-z+1/2, -x+1/2, y+1/2'
20 '-z+1/2, x+1/2, -y+1/2'
21 'y+1/2, -z+1/2, -x+1/2'
22 '-x+1/2, -y+1/2, z+1/2'
23 'x+1/2, -y+1/2, -z+1/2'
24 '-x+1/2, y+1/2, -z+1/2'
25 '-x, -y, -z'
26 '-z, -x, -y'
27 '-y, -z, -x'
28 'y, z, -x'
29 '-z, x, y'
30 'y, -z, x'
31 'z, x, -y'
32 'z, -x, y'
33 '-y, z, x'
34 'x, y, -z'
35 '-x, y, z'
36 'x, -y, z'
37 '-x+1/2, -y+1/2, -z+1/2'
38 '-z+1/2, -x+1/2, -y+1/2'
39 '-y+1/2, -z+1/2, -x+1/2'
40 'y+1/2, z+1/2, -x+1/2'
41 '-z+1/2, x+1/2, y+1/2'
42 'y+1/2, -z+1/2, x+1/2'
43 'z+1/2, x+1/2, -y+1/2'
44 'z+1/2, -x+1/2, y+1/2'
45 '-y+1/2, z+1/2, x+1/2'
46 'x+1/2, y+1/2, -z+1/2'
47 '-x+1/2, y+1/2, z+1/2'
48 'x+1/2, -y+1/2, z+1/2'

loop_
_atom_site_label
_atom_site_type_symbol
_atom_site_fract_x
_atom_site_fract_y
_atom_site_fract_z
_atom_site_U_iso_or_equiv
_atom_site_adp_type
_atom_site_occupancy
_atom_site_calc_flag
_atom_site_disorder_assembly
_atom_site_disorder_group
_atom_site_site_symmetry_order
_atom_site_refinement_flags_posn
_atom_site_refinement_flags_adp
_atom_site_refinement_flags_occupancy
Ir1 Ir 0.15741(2) 0.0000 0.5000 0.00167(7) Uani 1 d . . 4 S T P
O1 O 0.3627(4) 0.0000 0.0000 0.0039(7) Uani 1 d . . 4 S T P
O2 O 0.0000 0.3433(3) 0.2945(3) 0.0056(5) Uani 1 d . . 2 S T P
K1 K 0.1529(2) 0.1529(2) 0.1529(2) 0.0172(6) Uani 0.489(5) d . 1 3 S T P
K2 K 0.2500 0.2500 0.2500 0.0383(18) Uani 0.523(9) d . 2 6 S T P

loop_
_atom_site_aniso_label
_atom_site_aniso_U_11
_atom_site_aniso_U_22
_atom_site_aniso_U_33
_atom_site_aniso_U_23
_atom_site_aniso_U_13
_atom_site_aniso_U_12
Ir1 0.00132(9) 0.00160(9) 0.00210(10) 0.000 0.000 0.000
O1 0.0029(17) 0.0036(16) 0.0052(17) 0.000 0.000 0.000
O2 0.0088(13) 0.0037(12) 0.0043(12) 0.0015(10) 0.000 0.000
K1 0.0172(6) 0.0172(6) 0.0172(6) 0.0076(6) 0.0076(6) 0.0076(6)
K2 0.0383(18) 0.0383(18) 0.0383(18) 0.0334(18) 0.0334(18) 0.0334(18)

loop_
_atom_type_symbol
_atom_type_description
_atom_type_scat_dispersion_real
_atom_type_scat_dispersion_imag
_atom_type_scat_source
Ir Ir -1.4442 7.9887 'International Tables Vol C Tables 4.2.6.8 and 6.1.1.4'
K K 0.2009 0.2494 'International Tables Vol C Tables 4.2.6.8 and 6.1.1.4'
O O 0.0106 0.0060 'International Tables Vol C Tables 4.2.6.8 and 6.1.1.4'

loop_
_geom_angle_atom_site_label_1
_geom_angle_atom_site_label_2
_geom_angle_atom_site_label_3
_geom_angle
_geom_angle_site_symmetry_1
_geom_angle_site_symmetry_3
_geom_angle_publ_flag
Ir1 Ir1 K1 89.32(3) 25_556 28_556 ?
Ir1 Ir1 K2 104.675(3) 25_556 5_556 ?
Ir1 Ir1 K2 104.675(3) 25_556 . ?
Ir1 Ir1 K2 104.675(3) 25_556 18_545 ?
Ir1 Ir1 K2 104.675(3) 25_556 16 ?
O1 Ir1 Ir1 41.09(9) 27_556 25_556 ?
O1 Ir1 Ir1 41.09(9) 3 25_556 ?
O1 Ir1 O1 82.18(18) 3 27_556 ?
O1 Ir1 K1 126.33(8) 3 28_556 ?
O1 Ir1 K1 52.39(9) 27_556 28_556 ?
O1 Ir1 K2 75.01(7) 27_556 5_556 ?
O1 Ir1 K2 129.83(4) 3 5_556 ?
O1 Ir1 K2 75.01(7) 3 18_545 ?
O1 Ir1 K2 75.01(7) 27_556 16 ?
O1 Ir1 K2 75.01(7) 3 . ?
O1 Ir1 K2 129.83(4) 3 16 ?
O1 Ir1 K2 129.83(4) 27_556 18_545 ?
O1 Ir1 K2 129.83(4) 27_556 . ?
O2 Ir1 Ir1 89.80(9) 39 25_556 ?
O2 Ir1 Ir1 131.18(9) 2 25_556 ?
O2 Ir1 Ir1 89.80(9) 18_545 25_556 ?
O2 Ir1 Ir1 131.18(9) 5_556 25_556 ?
O2 Ir1 O1 172.27(13) 5_556 3 ?
O2 Ir1 O1 89.85(7) 18_545 3 ?
O2 Ir1 O1 172.27(13) 2 27_556 ?
O2 Ir1 O1 89.85(7) 39 3 ?
O2 Ir1 O1 89.85(7) 39 27_556 ?
O2 Ir1 O1 90.09(13) 2 3 ?
O2 Ir1 O1 90.09(13) 5_556 27_556 ?
O2 Ir1 O1 89.85(7) 18_545 27_556 ?
O2 Ir1 O2 90.13(6) 39 5_556 ?
O2 Ir1 O2 97.64(18) 5_556 2 ?
O2 Ir1 O2 179.59(18) 18_545 39 ?
O2 Ir1 O2 90.13(6) 18_545 2 ?
O2 Ir1 O2 90.13(6) 39 2 ?
O2 Ir1 O2 90.13(6) 18_545 5_556 ?
O2 Ir1 K1 113.78(4) 18_545 28_556 ?
O2 Ir1 K1 47.08(8) 5_556 28_556 ?
O2 Ir1 K1 66.22(4) 39 28_556 ?
O2 Ir1 K1 134.14(9) 2 28_556 ?
O2 Ir1 K2 46.91(3) 18_545 5_556 ?
O2 Ir1 K2 133.23(3) 18_545 16 ?
O2 Ir1 K2 47.03(3) 5_556 5_556 ?
O2 Ir1 K2 47.03(3) 5_556 16 ?
O2 Ir1 K2 133.23(3) 39 5_556 ?
O2 Ir1 K2 47.03(3) 2 18_545 ?
O2 Ir1 K2 110.37(6) 2 16 ?
O2 Ir1 K2 46.91(3) 39 . ?
O2 Ir1 K2 110.37(6) 5_556 . ?
O2 Ir1 K2 133.23(3) 18_545 . ?
O2 Ir1 K2 46.91(3) 18_545 18_545 ?
O2 Ir1 K2 46.91(3) 39 16 ?
O2 Ir1 K2 110.37(6) 2 5_556 ?
O2 Ir1 K2 110.37(6) 5_556 18_545 ?
O2 Ir1 K2 47.03(3) 2 . ?
O2 Ir1 K2 133.23(3) 39 18_545 ?
K2 Ir1 K1 26.01(5) 16 28_556 ?
K2 Ir1 K1 154.785(16) 18_545 28_556 ?
K2 Ir1 K1 110.68(5) . 28_556 ?
K2 Ir1 K1 69.69(3) 5_556 28_556 ?
K2 Ir1 K2 86.320(2) 18_545 . ?
K2 Ir1 K2 86.320(2) 16 5_556 ?
K2 Ir1 K2 86.320(2) 18_545 5_556 ?
K2 Ir1 K2 150.649(7) 5_556 . ?
K2 Ir1 K2 86.320(2) 16 . ?
K2 Ir1 K2 150.649(7) 16 18_545 ?
Ir1 O1 Ir1 97.82(18) 2 26_655 ?
Ir1 O1 K1 147.15(2) 26_655 28 ?
Ir1 O1 K1 147.15(2) 2 5 ?
Ir1 O1 K1 94.30(6) 2 . ?
Ir1 O1 K1 94.30(6) 2 28 ?
Ir1 O1 K1 147.15(2) 26_655 . ?
Ir1 O1 K1 94.30(6) 26_655 5 ?
Ir1 O1 K1 147.15(2) 2 30 ?
Ir1 O1 K1 94.30(6) 26_655 30 ?
K1 O1 K1 91.75(18) 30 28 ?
K1 O1 K1 91.75(18) 5 . ?
K1 O1 K1 61.00(10) 28 . ?
K1 O1 K1 61.00(10) 30 . ?
K1 O1 K1 61.00(10) 5 28 ?
K1 O1 K1 61.00(10) 5 30 ?
Ir1 O2 Ir1 131.38(16) 38 3 ?
Ir1 O2 K1 95.20(5) 3 17_455 ?
Ir1 O2 K1 81.39(6) 38 37 ?
Ir1 O2 K1 81.39(6) 38 17_455 ?
Ir1 O2 K1 95.20(5) 3 37 ?
Ir1 O2 K1 119.94(11) 38 29 ?
Ir1 O2 K1 100.23(11) 3 . ?
Ir1 O2 K1 100.23(11) 3 29 ?
Ir1 O2 K1 119.94(11) 38 . ?
Ir1 O2 K2 98.71(8) 3 . ?
Ir1 O2 K2 99.39(8) 38 17_455 ?
Ir1 O2 K2 98.71(8) 3 17_455 ?
Ir1 O2 K2 99.39(8) 38 . ?
K1 O2 K1 128.17(9) 29 37 ?
K1 O2 K1 65.62(15) 29 . ?
K1 O2 K1 63.04(11) 29 17_455 ?
K1 O2 K1 162.72(12) 37 17_455 ?
K1 O2 K1 63.04(11) . 37 ?
K1 O2 K1 128.17(9) . 17_455 ?
K2 O2 K1 100.70(12) 17_455 . ?
K2 O2 K1 27.71(5) . 37 ?
K2 O2 K1 35.33(7) . . ?
K2 O2 K1 35.33(7) 17_455 29 ?
K2 O2 K1 27.71(5) 17_455 17_455 ?
K2 O2 K1 160.38(12) . 17_455 ?
K2 O2 K1 100.70(12) . 29 ?
K2 O2 K1 160.38(12) 17_455 37 ?
K2 O2 K2 135.07(13) 17_455 . ?
O1 K1 O1 116.69(5) 3 2 ?
O1 K1 O1 116.69(5) . 3 ?
O1 K1 O1 116.69(5) . 2 ?
O1 K1 O2 52.63(8) 2 38 ?
O1 K1 O2 124.78(9) 3 38 ?
O1 K1 O2 124.78(9) . 39 ?
O1 K1 O2 52.63(8) 3 39 ?
O1 K1 O2 113.76(8) 2 39 ?
O1 K1 O2 113.76(8) . 38 ?
O1 K1 K1 59.50(5) . 30 ?
O1 K1 K1 100.61(9) 2 37 ?
O1 K1 K1 134.13(9) 3 28 ?
O1 K1 K1 59.50(5) 3 30 ?
O1 K1 K1 134.13(9) . 29 ?
O1 K1 K1 59.50(5) 3 29 ?
O1 K1 K1 134.13(9) 2 30 ?
O1 K1 K1 100.61(9) . 37 ?
O1 K1 K1 59.50(5) . 28 ?
O1 K1 K1 100.61(9) 3 37 ?
O1 K1 K1 59.50(5) 2 29 ?
O1 K1 K1 59.50(5) 2 28 ?
O2 K1 O1 166.94(13) 3 3 ?
O2 K1 O1 73.63(7) . 3 ?
O2 K1 O1 73.63(7) 3 2 ?
O2 K1 O1 73.63(7) 2 . ?
O2 K1 O1 60.65(7) 2 3 ?
O2 K1 O1 166.94(13) 2 2 ?
O2 K1 O1 60.65(7) 3 . ?
O2 K1 O1 166.94(13) . . ?
O2 K1 O1 60.65(7) . 2 ?
O2 K1 O2 107.40(8) . 2 ?
O2 K1 O2 116.96(11) 3 39 ?
O2 K1 O2 53.77(5) 2 39 ?
O2 K1 O2 53.77(5) 3 38 ?
O2 K1 O2 107.40(8) 3 2 ?
O2 K1 O2 107.40(8) 3 . ?
O2 K1 O2 53.77(5) . 39 ?
O2 K1 O2 53.77(5) . 38 ?
O2 K1 O2 116.96(11) 2 38 ?
O2 K1 O2 80.78(10) 38 39 ?
O2 K1 K1 68.53(8) 3 37 ?
O2 K1 K1 120.09(7) 2 29 ?
O2 K1 K1 68.53(8) . 37 ?
O2 K1 K1 120.09(7) 3 30 ?
O2 K1 K1 132.42(6) 2 28 ?
O2 K1 K1 68.53(8) 2 37 ?
O2 K1 K1 132.42(6) . 30 ?
O2 K1 K1 132.42(6) 3 29 ?
O2 K1 K1 57.19(8) . 29 ?
O2 K1 K1 57.19(8) 2 30 ?
O2 K1 K1 120.09(7) . 28 ?
O2 K1 K1 57.19(8) 3 28 ?
K1 K1 O2 90.61(6) 28 38 ?
K1 K1 O2 98.62(6) 30 39 ?
K1 K1 O2 98.62(6) 29 38 ?
K1 K1 O2 48.44(7) 37 38 ?
K1 K1 O2 171.36(6) 30 38 ?
K1 K1 O2 90.61(6) 29 39 ?
K1 K1 O2 171.36(6) 28 39 ?
K1 K1 O2 48.44(7) 37 39 ?
K1 K1 K1 90.0 28 29 ?
K1 K1 K1 125.3 30 37 ?
K1 K1 K1 90.0 30 28 ?
K1 K1 K1 90.0 30 29 ?
K1 K1 K1 125.3 28 37 ?
K1 K1 K1 125.3 29 37 ?
Ir1 K2 Ir1 62.101(1) 3 37 ?
Ir1 K2 Ir1 62.101(1) . 38 ?
Ir1 K2 Ir1 62.101(1) . 39 ?
Ir1 K2 Ir1 180.0 . 37 ?
Ir1 K2 Ir1 180.0 2 38 ?
Ir1 K2 Ir1 62.101(1) 39 2 ?
Ir1 K2 Ir1 180.000(7) 39 3 ?
Ir1 K2 Ir1 117.899(1) 2 3 ?
Ir1 K2 Ir1 62.101(1) 2 37 ?
Ir1 K2 Ir1 117.899(1) 38 37 ?
Ir1 K2 Ir1 117.899(1) 39 38 ?
Ir1 K2 Ir1 117.899(1) . 2 ?
Ir1 K2 Ir1 62.101(1) 3 38 ?
Ir1 K2 Ir1 117.899(1) 39 37 ?
Ir1 K2 Ir1 117.899(1) . 3 ?
O2 K2 Ir1 83.65(7) 37 37 ?
O2 K2 Ir1 146.30(7) 38 39 ?
O2 K2 Ir1 96.35(7) 3 39 ?
O2 K2 Ir1 145.74(7) 3 38 ?
O2 K2 Ir1 34.26(7) 37 39 ?
O2 K2 Ir1 33.70(7) 3 37 ?
O2 K2 Ir1 33.70(7) 39 . ?
O2 K2 Ir1 146.30(7) 3 . ?
O2 K2 Ir1 83.65(7) 2 2 ?
O2 K2 Ir1 145.74(7) 37 3 ?
O2 K2 Ir1 34.26(7) 2 . ?
O2 K2 Ir1 83.65(7) . . ?
O2 K2 Ir1 145.74(7) 39 2 ?
O2 K2 Ir1 145.74(7) . 39 ?
O2 K2 Ir1 96.35(7) 38 2 ?
O2 K2 Ir1 34.26(7) 39 38 ?
O2 K2 Ir1 146.30(7) 39 37 ?
O2 K2 Ir1 34.26(7) . 3 ?
O2 K2 Ir1 83.65(7) 38 38 ?
O2 K2 Ir1 96.35(7) 2 38 ?
O2 K2 Ir1 145.74(7) 2 37 ?
O2 K2 Ir1 33.70(7) 38 3 ?
O2 K2 Ir1 145.74(7) 38 . ?
O2 K2 Ir1 33.70(7) 2 39 ?
O2 K2 Ir1 34.26(7) 3 2 ?
O2 K2 Ir1 83.65(7) 39 39 ?
O2 K2 Ir1 146.30(7) . 2 ?
O2 K2 Ir1 34.26(7) 38 37 ?
O2 K2 Ir1 33.70(7) 37 2 ?
O2 K2 Ir1 96.35(7) 39 3 ?
O2 K2 Ir1 83.65(7) 3 3 ?
O2 K2 Ir1 96.35(7) 37 . ?
O2 K2 Ir1 33.70(7) . 38 ?
O2 K2 Ir1 146.30(7) 2 3 ?
O2 K2 Ir1 146.30(7) 37 38 ?
O2 K2 Ir1 96.35(7) . 37 ?
O2 K2 O2 114.46(5) 37 38 ?
O2 K2 O2 180.0 . 37 ?
O2 K2 O2 114.46(5) 3 . ?
O2 K2 O2 65.54(5) 37 2 ?
O2 K2 O2 114.46(5) 3 2 ?
O2 K2 O2 65.54(5) 39 . ?
O2 K2 O2 65.54(5) 39 2 ?
O2 K2 O2 65.54(5) 3 37 ?
O2 K2 O2 114.46(5) 39 38 ?
O2 K2 O2 180.0 39 3 ?
O2 K2 O2 65.54(5) 3 38 ?
O2 K2 O2 65.54(5) . 38 ?
O2 K2 O2 180.0 38 2 ?
O2 K2 O2 114.46(5) . 2 ?
O2 K2 O2 114.46(5) 39 37 ?

loop_
_geom_bond_atom_site_label_1
_geom_bond_atom_site_label_2
_geom_bond_distance
_geom_bond_site_symmetry_2
_geom_bond_publ_flag
Ir1 Ir1 2.9739(4) 25_556 ?
Ir1 O1 1.973(3) 3 ?
Ir1 O1 1.973(3) 27_556 ?
Ir1 O2 1.942(3) 39 ?
Ir1 O2 1.942(3) 18_545 ?
Ir1 O2 1.966(3) 5_556 ?
Ir1 O2 1.966(3) 2 ?
Ir1 K1 3.5830(10) 28_556 ?
Ir1 K2 3.45247(12) 18_545 ?
Ir1 K2 3.45247(12) 16 ?
Ir1 K2 3.45247(12) 5_556 ?
Ir1 K2 3.45247(12) . ?
O1 Ir1 1.973(3) 2 ?
O1 Ir1 1.973(3) 26_655 ?
O1 K1 2.846(3) 28 ?
O1 K1 2.846(3) 5 ?
O1 K1 2.846(3) . ?
O1 K1 2.846(3) 30 ?
O2 Ir1 1.942(3) 38 ?
O2 Ir1 1.966(3) 3 ?
O2 K1 3.316(2) 17_455 ?
O2 K1 3.316(2) 37 ?
O2 K1 2.666(3) . ?
O2 K1 2.666(3) 29 ?
O2 K2 2.5556(12) . ?
O2 K2 2.5556(12) 17_455 ?
K1 O1 2.846(3) 2 ?
K1 O1 2.846(3) 3 ?
K1 O2 2.666(3) 3 ?
K1 O2 3.316(2) 38 ?
K1 O2 2.666(3) 2 ?
K1 O2 3.316(2) 39 ?
K1 K1 2.889(4) 29 ?
K1 K1 2.889(4) 30 ?
K1 K1 3.176(7) 37 ?
K1 K1 2.889(4) 28 ?
K2 Ir1 3.45247(12) 38 ?
K2 Ir1 3.45247(12) 39 ?
K2 Ir1 3.45247(12) 2 ?
K2 Ir1 3.45247(12) 3 ?
K2 Ir1 3.45247(12) 37 ?
K2 O2 2.5556(12) 39 ?
K2 O2 2.5556(12) 2 ?
K2 O2 2.5556(12) 37 ?
K2 O2 2.5556(12) 38 ?
K2 O2 2.5556(12) 3 ?

loop_
_geom_torsion_atom_site_label_1
_geom_torsion_atom_site_label_2
_geom_torsion_atom_site_label_3
_geom_torsion_atom_site_label_4
_geom_torsion
_geom_torsion_site_symmetry_1
_geom_torsion_site_symmetry_2
_geom_torsion_site_symmetry_3
_geom_torsion_site_symmetry_4
_geom_torsion_publ_flag
Ir1 Ir1 K2 Ir1 48.590(3) 25_556 . . 38 ?
Ir1 Ir1 K2 Ir1 -159.843(3) 25_556 . . 39 ?
Ir1 Ir1 K2 Ir1 -131.410(3) 25_556 . . 2 ?
Ir1 Ir1 K2 Ir1 0.0 25_556 . . 37 ?
Ir1 Ir1 K2 Ir1 20.157(3) 25_556 . . 3 ?
Ir1 Ir1 K2 O2 -158.75(7) 25_556 . . 37 ?
Ir1 Ir1 K2 O2 -104.48(11) 25_556 . . 3 ?
Ir1 Ir1 K2 O2 46.67(11) 25_556 . . 38 ?
Ir1 Ir1 K2 O2 75.52(11) 25_556 . . 39 ?
Ir1 Ir1 K2 O2 21.25(7) 25_556 . . . ?
Ir1 Ir1 K2 O2 -133.33(11) 25_556 . . 2 ?
Ir1 O1 K1 O1 75.38(18) 2 . . 2 ?
Ir1 O1 K1 O1 -139.99(11) 2 . . 3 ?
Ir1 O1 K1 O1 -173.01(16) 26_655 . . 2 ?
Ir1 O1 K1 O1 -28.4(4) 26_655 . . 3 ?
Ir1 O1 K1 O2 112.1(4) 26_655 . . . ?
Ir1 O1 K1 O2 -96.00(9) 2 . . 2 ?
Ir1 O1 K1 O2 33.1(3) 26_655 . . 39 ?
Ir1 O1 K1 O2 128.4(2) 26_655 . . 38 ?
Ir1 O1 K1 O2 137.1(3) 26_655 . . 3 ?
Ir1 O1 K1 O2 -78.54(10) 2 . . 39 ?
Ir1 O1 K1 O2 16.77(11) 2 . . 38 ?
Ir1 O1 K1 O2 0.5(5) 2 . . . ?
Ir1 O1 K1 O2 25.51(6) 2 . . 3 ?
Ir1 O1 K1 O2 15.6(3) 26_655 . . 2 ?
Ir1 O1 K1 K1 79.3(3) 26_655 . . 37 ?
Ir1 O1 K1 K1 -100.7(3) 26_655 . . 29 ?
Ir1 O1 K1 K1 -32.31(5) 2 . . 37 ?
Ir1 O1 K1 K1 -45.5(2) 26_655 . . 30 ?
Ir1 O1 K1 K1 -157.15(9) 2 . . 30 ?
Ir1 O1 K1 K1 92.54(4) 2 . . 28 ?
Ir1 O1 K1 K1 147.69(5) 2 . . 29 ?
Ir1 O1 K1 K1 -155.9(3) 26_655 . . 28 ?
Ir1 O2 K1 O1 -95.8(4) 38 . . . ?
Ir1 O2 K1 O1 47.90(13) 38 . . 3 ?
Ir1 O2 K1 O1 55.8(5) 3 . . . ?
Ir1 O2 K1 O1 -25.96(9) 3 . . 2 ?
Ir1 O2 K1 O1 -160.57(9) 3 . . 3 ?
Ir1 O2 K1 O1 -177.49(12) 38 . . 2 ?
Ir1 O2 K1 O2 37.22(4) 3 . . 38 ?
Ir1 O2 K1 O2 33.04(13) 3 . . 3 ?
Ir1 O2 K1 O2 -118.49(6) 38 . . 3 ?
Ir1 O2 K1 O2 -7.42(6) 38 . . 39 ?
Ir1 O2 K1 O2 148.28(7) 3 . . 2 ?
Ir1 O2 K1 O2 -3.25(16) 38 . . 2 ?
Ir1 O2 K1 O2 144.11(14) 3 . . 39 ?
Ir1 O2 K1 O2 -114.31(16) 38 . . 38 ?
Ir1 O2 K1 K1 -60.87(8) 38 . . 37 ?
Ir1 O2 K1 K1 -96.68(8) 3 . . 29 ?
Ir1 O2 K1 K1 -28.62(9) 3 . . 28 ?
Ir1 O2 K1 K1 -150.59(5) 3 . . 30 ?
Ir1 O2 K1 K1 179.85(6) 38 . . 28 ?
Ir1 O2 K1 K1 57.88(13) 38 . . 30 ?
Ir1 O2 K1 K1 111.79(12) 38 . . 29 ?
Ir1 O2 K1 K1 90.66(6) 3 . . 37 ?
Ir1 O2 K2 Ir1 47.02(9) 38 . . . ?
Ir1 O2 K2 Ir1 45.31(17) 38 . . 39 ?
Ir1 O2 K2 Ir1 -132.98(9) 38 . . 37 ?
Ir1 O2 K2 Ir1 180.0 3 . . 39 ?
Ir1 O2 K2 Ir1 180.0 38 . . 2 ?
Ir1 O2 K2 Ir1 -45.31(17) 3 . . 2 ?
Ir1 O2 K2 Ir1 -178.29(10) 3 . . . ?
Ir1 O2 K2 Ir1 1.71(10) 3 . . 37 ?
Ir1 O2 K2 Ir1 -134.69(17) 38 . . 3 ?
Ir1 O2 K2 Ir1 134.69(17) 3 . . 38 ?
Ir1 O2 K2 O2 -180(100) 3 . . 37 ?
Ir1 O2 K2 O2 46(100) 38 . . 37 ?
Ir1 O2 K2 O2 -27.95(19) 3 . . 3 ?
Ir1 O2 K2 O2 152.05(19) 3 . . 39 ?
Ir1 O2 K2 O2 17.11(3) 3 . . 38 ?
Ir1 O2 K2 O2 62.42(18) 38 . . 2 ?
Ir1 O2 K2 O2 -117.58(18) 38 . . 38 ?
Ir1 O2 K2 O2 17.37(9) 38 . . 39 ?
Ir1 O2 K2 O2 -162.63(9) 38 . . 3 ?
Ir1 O2 K2 O2 -162.89(3) 3 . . 2 ?
O1 Ir1 K2 Ir1 29(100) 3 . . 37 ?
O1 Ir1 K2 Ir1 162.92(11) 27_556 . . 39 ?
O1 Ir1 K2 Ir1 -37(100) 27_556 . . 37 ?
O1 Ir1 K2 Ir1 48.91(7) 3 . . 3 ?
O1 Ir1 K2 Ir1 77.35(7) 3 . . 38 ?
O1 Ir1 K2 Ir1 -102.65(7) 3 . . 2 ?
O1 Ir1 K2 Ir1 11.35(11) 27_556 . . 38 ?
O1 Ir1 K2 Ir1 -168.65(11) 27_556 . . 2 ?
O1 Ir1 K2 Ir1 -17.08(11) 27_556 . . 3 ?
O1 Ir1 K2 Ir1 -131.09(7) 3 . . 39 ?
O1 Ir1 K2 O2 50.00(9) 3 . . . ?
O1 Ir1 K2 O2 -170.57(16) 27_556 . . 2 ?
O1 Ir1 K2 O2 -15.99(13) 27_556 . . . ?
O1 Ir1 K2 O2 164.01(13) 27_556 . . 37 ?
O1 Ir1 K2 O2 38.28(16) 27_556 . . 39 ?
O1 Ir1 K2 O2 -130.00(9) 3 . . 37 ?
O1 Ir1 K2 O2 -104.58(13) 3 . . 2 ?
O1 Ir1 K2 O2 -75.72(13) 3 . . 3 ?
O1 Ir1 K2 O2 75.42(13) 3 . . 38 ?
O1 Ir1 K2 O2 104.28(13) 3 . . 39 ?
O1 Ir1 K2 O2 9.43(16) 27_556 . . 38 ?
O1 Ir1 K2 O2 -141.72(16) 27_556 . . 3 ?
O2 Ir1 K2 Ir1 -55.89(11) 18_545 . . 39 ?
O2 Ir1 K2 Ir1 -125.25(7) 5_556 . . 3 ?
O2 Ir1 K2 Ir1 152.54(11) 18_545 . . 38 ?
O2 Ir1 K2 Ir1 133(100) 2 . . 37 ?
O2 Ir1 K2 Ir1 54.75(7) 5_556 . . 39 ?
O2 Ir1 K2 Ir1 -178.08(11) 2 . . 38 ?
O2 Ir1 K2 Ir1 104(100) 18_545 . . 37 ?
O2 Ir1 K2 Ir1 -145(100) 5_556 . . 37 ?
O2 Ir1 K2 Ir1 153.49(11) 2 . . 3 ?
O2 Ir1 K2 Ir1 153.07(11) 39 . . 2 ?
O2 Ir1 K2 Ir1 124.11(11) 18_545 . . 3 ?
O2 Ir1 K2 Ir1 -26.93(11) 39 . . 38 ?
O2 Ir1 K2 Ir1 -96.82(7) 5_556 . . 38 ?
O2 Ir1 K2 Ir1 83.18(7) 5_556 . . 2 ?
O2 Ir1 K2 Ir1 124.64(11) 39 . . 39 ?
O2 Ir1 K2 Ir1 -27.46(11) 18_545 . . 2 ?
O2 Ir1 K2 Ir1 1.92(11) 2 . . 2 ?
O2 Ir1 K2 Ir1 -26.51(11) 2 . . 39 ?
O2 Ir1 K2 Ir1 -76(100) 39 . . 37 ?
O2 Ir1 K2 Ir1 -55.36(11) 39 . . 3 ?
O2 Ir1 K2 O2 150.6(2) 18_545 . . 38 ?
O2 Ir1 K2 O2 -69.89(17) 5_556 . . 39 ?
O2 Ir1 K2 O2 125.72(16) 39 . . 37 ?
O2 Ir1 K2 O2 125.20(9) 18_545 . . . ?
O2 Ir1 K2 O2 -25.42(18) 2 . . 37 ?
O2 Ir1 K2 O2 28.85(9) 2 . . 3 ?
O2 Ir1 K2 O2 -54.28(16) 39 . . . ?
O2 Ir1 K2 O2 -151.15(9) 2 . . 39 ?
O2 Ir1 K2 O2 -124.164(6) 5_556 . . . ?
O2 Ir1 K2 O2 154.58(18) 2 . . . ?
O2 Ir1 K2 O2 81.26(18) 5_556 . . 2 ?
O2 Ir1 K2 O2 -54.80(9) 18_545 . . 37 ?
O2 Ir1 K2 O2 -0.5(2) 18_545 . . 3 ?
O2 Ir1 K2 O2 180.0 2 . . 38 ?
O2 Ir1 K2 O2 180.0 39 . . 3 ?
O2 Ir1 K2 O2 151.15(9) 39 . . 2 ?
O2 Ir1 K2 O2 110.11(17) 5_556 . . 3 ?
O2 Ir1 K2 O2 179.5(2) 18_545 . . 39 ?
O2 Ir1 K2 O2 -98.74(18) 5_556 . . 38 ?
O2 Ir1 K2 O2 -28.85(9) 39 . . 38 ?
O2 Ir1 K2 O2 55.836(6) 5_556 . . 37 ?
O2 Ir1 K2 O2 -29.4(2) 18_545 . . 2 ?
K1 Ir1 K2 Ir1 -95(100) 28_556 . . 37 ?
K1 Ir1 K2 Ir1 105.23(2) 28_556 . . 39 ?
K1 Ir1 K2 Ir1 133.67(2) 28_556 . . 2 ?
K1 Ir1 K2 Ir1 -74.77(2) 28_556 . . 3 ?
K1 Ir1 K2 Ir1 -46.33(2) 28_556 . . 38 ?
K1 Ir1 K2 O2 -48.26(12) 28_556 . . 38 ?
K1 Ir1 K2 O2 160.60(11) 28_556 . . 3 ?
K1 Ir1 K2 O2 -19.40(11) 28_556 . . 39 ?
K1 Ir1 K2 O2 -73.68(7) 28_556 . . . ?
K1 Ir1 K2 O2 106.32(7) 28_556 . . 37 ?
K1 Ir1 K2 O2 131.74(12) 28_556 . . 2 ?
K1 O1 K1 O1 72.31(14) 5 . . 3 ?
K1 O1 K1 O1 -72.31(14) 5 . . 2 ?
K1 O1 K1 O1 -127.47(9) 30 . . 2 ?
K1 O1 K1 O1 127.47(9) 28 . . 3 ?
K1 O1 K1 O1 -17.16(18) 28 . . 2 ?
K1 O1 K1 O1 17.16(18) 30 . . 3 ?
K1 O1 K1 O2 173.93(7) 30 . . 38 ?
K1 O1 K1 O2 -130.92(9) 5 . . 38 ?
K1 O1 K1 O2 -75.77(12) 28 . . 38 ?
K1 O1 K1 O2 133.77(11) 5 . . 39 ?
K1 O1 K1 O2 116.31(7) 5 . . 2 ?
K1 O1 K1 O2 -171.08(8) 28 . . 39 ?
K1 O1 K1 O2 61.16(10) 30 . . 2 ?
K1 O1 K1 O2 -122.18(7) 5 . . 3 ?
K1 O1 K1 O2 171.46(7) 28 . . 2 ?
K1 O1 K1 O2 -177.34(7) 30 . . 3 ?
K1 O1 K1 O2 -92.1(5) 28 . . . ?
K1 O1 K1 O2 78.61(14) 30 . . 39 ?
K1 O1 K1 O2 -147.2(5) 5 . . . ?
K1 O1 K1 O2 157.6(4) 30 . . . ?
K1 O1 K1 O2 -67.03(8) 28 . . 3 ?
K1 O1 K1 K1 55.15(4) 5 . . 30 ?
K1 O1 K1 K1 55.15(4) 28 . . 29 ?
K1 O1 K1 K1 110.30(9) 28 . . 30 ?
K1 O1 K1 K1 0.0 5 . . 29 ?
K1 O1 K1 K1 124.85(4) 30 . . 37 ?
K1 O1 K1 K1 -110.30(9) 30 . . 28 ?
K1 O1 K1 K1 -124.85(4) 28 . . 37 ?
K1 O1 K1 K1 -55.15(4) 30 . . 29 ?
K1 O1 K1 K1 180.0 5 . . 37 ?
K1 O1 K1 K1 -55.15(4) 5 . . 28 ?
K1 O2 K1 O1 -116.63(8) 37 . . 2 ?
K1 O2 K1 O1 152.5(4) 29 . . . ?
K1 O2 K1 O1 -63.89(8) 29 . . 3 ?
K1 O2 K1 O1 -55.56(13) 17_455 . . 3 ?
K1 O2 K1 O1 160.8(4) 17_455 . . . ?
K1 O2 K1 O1 70.71(7) 29 . . 2 ?
K1 O2 K1 O1 -34.9(5) 37 . . . ?
K1 O2 K1 O1 79.04(12) 17_455 . . 2 ?
K1 O2 K1 O1 108.77(8) 37 . . 3 ?
K1 O2 K1 O2 -110.89(15) 17_455 . . 39 ?
K1 O2 K1 O2 53.45(9) 37 . . 39 ?
K1 O2 K1 O2 138.05(15) 17_455 . . 3 ?
K1 O2 K1 O2 133.89(12) 29 . . 38 ?
K1 O2 K1 O2 -115.04(12) 29 . . 2 ?
K1 O2 K1 O2 -106.71(18) 17_455 . . 2 ?
K1 O2 K1 O2 -53.45(9) 37 . . 38 ?
K1 O2 K1 O2 -119.21(11) 29 . . 39 ?
K1 O2 K1 O2 57.62(9) 37 . . 2 ?
K1 O2 K1 O2 -57.62(9) 37 . . 3 ?
K1 O2 K1 O2 129.72(10) 29 . . 3 ?
K1 O2 K1 O2 142.22(18) 17_455 . . 38 ?
K1 O2 K1 K1 172.66(7) 37 . . 29 ?
K1 O2 K1 K1 76.39(13) 17_455 . . 28 ?
K1 O2 K1 K1 118.75(6) 37 . . 30 ?
K1 O2 K1 K1 -164.33(14) 17_455 . . 37 ?
K1 O2 K1 K1 -53.91(10) 29 . . 30 ?
K1 O2 K1 K1 -45.58(17) 17_455 . . 30 ?
K1 O2 K1 K1 68.06(6) 29 . . 28 ?
K1 O2 K1 K1 -172.66(7) 29 . . 37 ?
K1 O2 K1 K1 -119.28(4) 37 . . 28 ?
K1 O2 K1 K1 8.33(8) 17_455 . . 29 ?
K1 O2 K2 Ir1 134.6(4) 17_455 . . 3 ?
K1 O2 K2 Ir1 95.42(10) 37 . . 39 ?
K1 O2 K2 Ir1 97.131(17) 37 . . . ?
K1 O2 K2 Ir1 -45.4(4) 17_455 . . 39 ?
K1 O2 K2 Ir1 95.42(10) . . . 3 ?
K1 O2 K2 Ir1 136.3(3) 17_455 . . 37 ?
K1 O2 K2 Ir1 50.11(11) . . . 2 ?
K1 O2 K2 Ir1 -82.869(17) 37 . . 37 ?
K1 O2 K2 Ir1 -77.78(14) 29 . . 39 ?
K1 O2 K2 Ir1 -129.89(11) . . . 38 ?
K1 O2 K2 Ir1 50.11(11) 37 . . 38 ?
K1 O2 K2 Ir1 -76.07(8) 29 . . . ?
K1 O2 K2 Ir1 -82.869(17) . . . . ?
K1 O2 K2 Ir1 -129.89(11) 37 . . 2 ?
K1 O2 K2 Ir1 -43.7(3) 17_455 . . . ?
K1 O2 K2 Ir1 89.3(4) 17_455 . . 2 ?
K1 O2 K2 Ir1 -84.58(10) . . . 39 ?
K1 O2 K2 Ir1 97.131(17) . . . 37 ?
K1 O2 K2 Ir1 102.22(14) 29 . . 3 ?
K1 O2 K2 Ir1 103.93(8) 29 . . 37 ?
K1 O2 K2 Ir1 -84.58(10) 37 . . 3 ?
K1 O2 K2 Ir1 -123.09(15) 29 . . 38 ?
K1 O2 K2 Ir1 -90.7(4) 17_455 . . 38 ?
K1 O2 K2 Ir1 56.91(15) 29 . . 2 ?
K1 O2 K2 O2 74.27(10) 29 . . 3 ?
K1 O2 K2 O2 -77(100) 29 . . 37 ?
K1 O2 K2 O2 112.53(9) . . . 38 ?
K1 O2 K2 O2 -45(100) 17_455 . . 37 ?
K1 O2 K2 O2 -105.73(10) 29 . . 39 ?
K1 O2 K2 O2 -112.53(9) . . . 39 ?
K1 O2 K2 O2 106.7(3) 17_455 . . 3 ?
K1 O2 K2 O2 -84(100) . . . 37 ?
K1 O2 K2 O2 -67.47(9) . . . 2 ?
K1 O2 K2 O2 67.47(9) . . . 3 ?
K1 O2 K2 O2 -112.53(9) 37 . . 3 ?
K1 O2 K2 O2 119.33(12) 29 . . 38 ?
K1 O2 K2 O2 -67.47(9) 37 . . 38 ?
K1 O2 K2 O2 112.53(9) 37 . . 2 ?
K1 O2 K2 O2 -28.3(4) 17_455 . . 2 ?
K1 O2 K2 O2 -73.3(3) 17_455 . . 39 ?
K1 O2 K2 O2 151.7(4) 17_455 . . 38 ?
K1 O2 K2 O2 96(100) 37 . . 37 ?
K1 O2 K2 O2 -60.67(12) 29 . . 2 ?
K1 O2 K2 O2 67.47(9) 37 . . 39 ?
K2 Ir1 K2 Ir1 95.941(6) 16 . . 39 ?
K2 Ir1 K2 Ir1 152.806(6) 18_545 . . 38 ?
K2 Ir1 K2 Ir1 124.4 18_545 . . 3 ?
K2 Ir1 K2 Ir1 -27.194(6) 18_545 . . 2 ?
K2 Ir1 K2 Ir1 20.157(3) 5_556 . . 39 ?
K2 Ir1 K2 Ir1 -84.059(6) 16 . . 3 ?
K2 Ir1 K2 Ir1 -159.843(3) 5_556 . . 3 ?
K2 Ir1 K2 Ir1 180(100) 5_556 . . 37 ?
K2 Ir1 K2 Ir1 -131.410(3) 5_556 . . 38 ?
K2 Ir1 K2 Ir1 48.590(3) 5_556 . . 2 ?
K2 Ir1 K2 Ir1 -104(100) 16 . . 37 ?
K2 Ir1 K2 Ir1 104(100) 18_545 . . 37 ?
K2 Ir1 K2 Ir1 124.4 16 . . 2 ?
K2 Ir1 K2 Ir1 -55.6 18_545 . . 39 ?
K2 Ir1 K2 Ir1 -55.6 16 . . 38 ?
K2 Ir1 K2 O2 -158.75(7) 5_556 . . . ?
K2 Ir1 K2 O2 -82.97(7) 16 . . . ?
K2 Ir1 K2 O2 -57.55(11) 16 . . 38 ?
K2 Ir1 K2 O2 -133.33(11) 5_556 . . 38 ?
K2 Ir1 K2 O2 -29.12(11) 18_545 . . 2 ?
K2 Ir1 K2 O2 -54.54(7) 18_545 . . 37 ?
K2 Ir1 K2 O2 122.45(11) 16 . . 2 ?
K2 Ir1 K2 O2 -28.69(11) 16 . . 39 ?
K2 Ir1 K2 O2 125.46(7) 18_545 . . . ?
K2 Ir1 K2 O2 97.03(7) 16 . . 37 ?
K2 Ir1 K2 O2 151.31(11) 16 . . 3 ?
K2 Ir1 K2 O2 -0.26(11) 18_545 . . 3 ?
K2 Ir1 K2 O2 150.88(12) 18_545 . . 38 ?
K2 Ir1 K2 O2 46.67(11) 5_556 . . 2 ?
K2 Ir1 K2 O2 75.52(11) 5_556 . . 3 ?
K2 Ir1 K2 O2 21.25(7) 5_556 . . 37 ?
K2 Ir1 K2 O2 179.74(11) 18_545 . . 39 ?
K2 Ir1 K2 O2 -104.48(11) 5_556 . . 39 ?
K2 O2 K1 O1 156.8(4) 17_455 . . . ?
K2 O2 K1 O1 108.77(8) . . . 3 ?
K2 O2 K1 O1 -34.9(5) . . . . ?
K2 O2 K1 O1 -116.63(8) . . . 2 ?
K2 O2 K1 O1 -59.58(10) 17_455 . . 3 ?
K2 O2 K1 O1 75.03(10) 17_455 . . 2 ?
K2 O2 K1 O2 134.03(13) 17_455 . . 3 ?
K2 O2 K1 O2 -114.90(13) 17_455 . . 39 ?
K2 O2 K1 O2 -57.62(9) . . . 3 ?
K2 O2 K1 O2 53.45(9) . . . 39 ?
K2 O2 K1 O2 -53.45(9) . . . 38 ?
K2 O2 K1 O2 138.21(15) 17_455 . . 38 ?
K2 O2 K1 O2 -110.73(15) 17_455 . . 2 ?
K2 O2 K1 O2 57.62(9) . . . 2 ?
K2 O2 K1 K1 4.31(4) 17_455 . . 29 ?
K2 O2 K1 K1 118.75(6) . . . 30 ?
K2 O2 K1 K1 -49.60(14) 17_455 . . 30 ?
K2 O2 K1 K1 172.66(7) . . . 29 ?
K2 O2 K1 K1 72.37(10) 17_455 . . 28 ?
K2 O2 K1 K1 0.0 . . . 37 ?
K2 O2 K1 K1 -119.28(4) . . . 28 ?
K2 O2 K1 K1 -168.35(11) 17_455 . . 37 ?
K2 O2 K2 Ir1 113.45(16) 17_455 . . 37 ?
K2 O2 K2 Ir1 -68.3(2) 17_455 . . 39 ?
K2 O2 K2 Ir1 111.7(2) 17_455 . . 3 ?
K2 O2 K2 Ir1 66.4(2) 17_455 . . 2 ?
K2 O2 K2 Ir1 -66.55(16) 17_455 . . . ?
K2 O2 K2 Ir1 -113.6(2) 17_455 . . 38 ?
K2 O2 K2 O2 -51.2(2) 17_455 . . 2 ?
K2 O2 K2 O2 128.8(2) 17_455 . . 38 ?
K2 O2 K2 O2 83.79(14) 17_455 . . 3 ?
K2 O2 K2 O2 -96.21(14) 17_455 . . 39 ?
K2 O2 K2 O2 -68(100) 17_455 . . 37 ?
